data_7053715
loop_
_publ_author_name
'Zanardi, Alessandro'
'Peris, Eduardo'
'Mata, Jose A.'

_publ_section_title
;
 Alkenyl-functionalized NHC iridium-based catalysts for hydrosilylation
;
_journal_issue 1
_journal_name_full 'New Journal of Chemistry'
_journal_page_first 120
_journal_paper_doi 10.1039/b707280e
_journal_volume 32
_journal_year 2008
_chemical_formula_sum 'C21 H32 Cl Ir N2'
_chemical_formula_weight 540.14
_chemical_name_systematic
;
?
;
_space_group_IT_number 2
_symmetry_space_group_name_Hall '-P 1'
_symmetry_space_group_name_H-M 'P -1'
_atom_sites_solution_hydrogens geom
_atom_sites_solution_primary direct
_atom_sites_solution_secondary difmap
_audit_creation_method SHELXL-97
_cell_angle_alpha 64.168(2)
_cell_angle_beta 85.560(3)
_cell_angle_gamma 89.213(2)
_cell_formula_units_Z 4
_cell_length_a 12.0233(11)
_cell_length_b 13.9740(14)
_cell_length_c 14.7666(15)
_cell_measurement_temperature 293(2)
_cell_volume 2225.8(4)
_computing_structure_refinement 'SHELXL-97 (Sheldrick, 1997)'
_computing_structure_solution 'SHELXS-97 (Sheldrick, 1990)'
_diffrn_ambient_temperature 293(2)
_diffrn_measured_fraction_theta_full 1.000
_diffrn_measured_fraction_theta_max 1.000
_diffrn_radiation_monochromator graphite
_diffrn_radiation_source 'fine-focus sealed tube'
_diffrn_radiation_type MoK\\a
_diffrn_radiation_wavelength 0.71073
_diffrn_reflns_av_R_equivalents 0.0421
_diffrn_reflns_av_sigmaI/netI 0.0824
_diffrn_reflns_limit_h_max 14
_diffrn_reflns_limit_h_min -13
_diffrn_reflns_limit_k_max 16
_diffrn_reflns_limit_k_min -14
_diffrn_reflns_limit_l_max 17
_diffrn_reflns_limit_l_min -11
_diffrn_reflns_number 12840
_diffrn_reflns_theta_full 25.00
_diffrn_reflns_theta_max 25.00
_diffrn_reflns_theta_min 1.62
_exptl_absorpt_coefficient_mu 6.124
_exptl_crystal_density_diffrn 1.612
_exptl_crystal_density_method 'not measured'
_exptl_crystal_F_000 1064
_refine_diff_density_max 1.104
_refine_diff_density_min -0.768
_refine_diff_density_rms 0.126
_refine_ls_extinction_method none
_refine_ls_goodness_of_fit_ref 1.004
_refine_ls_hydrogen_treatment mixed
_refine_ls_matrix_type full
_refine_ls_number_parameters 451
_refine_ls_number_reflns 7842
_refine_ls_number_restraints 32
_refine_ls_restrained_S_all 1.009
_refine_ls_R_factor_all 0.0897
_refine_ls_R_factor_gt 0.0467
_refine_ls_shift/su_max 0.013
_refine_ls_shift/su_mean 0.002
_refine_ls_structure_factor_coef Fsqd
_refine_ls_weighting_details 'calc w=1/[\\s^2^(Fo^2^)+(0.0504P)^2^+0.0000P] where P=(Fo^2^+2Fc^2^)/3'
_refine_ls_weighting_scheme calc
_refine_ls_wR_factor_gt 0.1019
_refine_ls_wR_factor_ref 0.1205
_reflns_number_gt 4936
_reflns_number_total 7842
_reflns_threshold_expression >2sigma(I)
_cod_data_source_file b707280esup1.cif
_cod_data_source_block str871m
_cod_database_code 7053715

loop_
_symmetry_equiv_pos_as_xyz
'x, y, z'
'-x, -y, -z'

loop_
_atom_site_label
_atom_site_type_symbol
_atom_site_fract_x
_atom_site_fract_y
_atom_site_fract_z
_atom_site_U_iso_or_equiv
_atom_site_adp_type
_atom_site_occupancy
_atom_site_symmetry_multiplicity
_atom_site_calc_flag
_atom_site_refinement_flags
Ir1 Ir 0.62645(3) 0.90041(3) 0.27258(3) 0.05867(15) Uani 1 1 d .
N1 N 0.4286(7) 0.7822(7) 0.2443(7) 0.068(2) Uani 1 1 d .
C1 C 0.4851(8) 0.8767(8) 0.2176(8) 0.059(3) Uani 1 1 d .
N2 N 0.4281(7) 0.9483(7) 0.1456(6) 0.065(2) Uani 1 1 d .
C2 C 0.3410(8) 0.7986(10) 0.1860(9) 0.080(3) Uani 1 1 d .
H2 H 0.2912 0.7469 0.1888 0.096 Uiso 1 1 calc R
C3 C 0.3396(8) 0.9017(10) 0.1247(9) 0.079(3) Uani 1 1 d .
H3 H 0.2887 0.9358 0.0769 0.095 Uiso 1 1 calc R
C4 C 0.4654(9) 0.6777(8) 0.3179(8) 0.073(3) Uani 1 1 d D
H4A H 0.4024 0.6391 0.3640 0.088 Uiso 1 1 calc R
H4B H 0.5211 0.6883 0.3570 0.088 Uiso 1 1 calc R
Cl1 Cl 0.7255(2) 0.8874(2) 0.1343(2) 0.0798(8) Uani 1 1 d .
C5 C 0.5140(9) 0.6128(8) 0.2662(8) 0.083(3) Uani 1 1 d D
H5A H 0.5816 0.6483 0.2257 0.100 Uiso 1 1 calc R
H5B H 0.4614 0.6098 0.2209 0.100 Uiso 1 1 calc R
Cl31 Cl 0.7897(2) 0.4681(2) 0.6803(2) 0.0852(9) Uani 1 1 d .
C6 C 0.5416(11) 0.4987(8) 0.3398(11) 0.114(5) Uani 1 1 d DU
H6A H 0.5983 0.5017 0.3819 0.136 Uiso 1 1 calc R
H6B H 0.4753 0.4650 0.3836 0.136 Uiso 1 1 calc R
C7 C 0.580(2) 0.4347(15) 0.291(2) 0.219(13) Uani 1 1 d DU
H7 H 0.5207 0.4173 0.2641 0.263 Uiso 1 1 calc R
C8 C 0.650(2) 0.402(2) 0.275(2) 0.252(15) Uani 1 1 d DU
H8A H 0.7179 0.4116 0.2966 0.302 Uiso 1 1 calc R
H8B H 0.6464 0.3617 0.2390 0.302 Uiso 1 1 calc R
C9 C 0.4578(9) 1.0587(8) 0.0899(8) 0.075(3) Uani 1 1 d .
H9A H 0.4605 1.0768 0.0185 0.090 Uiso 1 1 calc R
H9B H 0.5323 1.0698 0.1050 0.090 Uiso 1 1 calc R
C10 C 0.3813(13) 1.1330(10) 0.1104(12) 0.130(6) Uani 1 1 d .
H10A H 0.3841 1.1204 0.1802 0.155 Uiso 1 1 calc R
H10B H 0.3055 1.1181 0.1012 0.155 Uiso 1 1 calc R
C11 C 0.4107(18) 1.2499(13) 0.0418(15) 0.181(10) Uani 1 1 d D
H11A H 0.4258 1.2589 -0.0270 0.217 Uiso 1 1 calc R
H11B H 0.3471 1.2928 0.0432 0.217 Uiso 1 1 calc R
C12 C 0.512(3) 1.2895(17) 0.073(3) 0.238(16) Uani 1 1 d D
H12 H 0.5361 1.2403 0.1338 0.286 Uiso 1 1 calc R
C13 C 0.556(5) 1.355(4) 0.043(4) 0.62(3) Uani 1 1 d .
H13A H 0.5387 1.4097 -0.0183 0.738 Uiso 1 1 calc R
H13B H 0.6160 1.3633 0.0753 0.738 Uiso 1 1 calc R
C14 C 0.5409(10) 0.9661(11) 0.3618(10) 0.089(4) Uani 1 1 d .
H14 H 0.4892 0.9904 0.3134 0.107 Uiso 1 1 calc R
C15 C 0.5486(9) 0.8562(10) 0.4185(8) 0.077(3) Uani 1 1 d .
H15 H 0.5006 0.8115 0.4073 0.093 Uiso 1 1 calc R
C16 C 0.6325(11) 0.8063(11) 0.4983(9) 0.105(4) Uani 1 1 d .
H16A H 0.6203 0.8356 0.5468 0.126 Uiso 1 1 calc R
H16B H 0.6150 0.7307 0.5340 0.126 Uiso 1 1 calc R
C17 C 0.7481(11) 0.8185(14) 0.4657(11) 0.127(5) Uani 1 1 d .
H17A H 0.7807 0.7486 0.4919 0.152 Uiso 1 1 calc R
H17B H 0.7835 0.8588 0.4953 0.152 Uiso 1 1 calc R
C18 C 0.7751(9) 0.8720(10) 0.3546(9) 0.078(3) Uani 1 1 d .
H18 H 0.7976 0.8298 0.3225 0.094 Uiso 1 1 calc R
C19 C 0.7688(10) 0.9811(11) 0.2956(11) 0.097(4) Uani 1 1 d .
H19 H 0.7914 1.0069 0.2273 0.116 Uiso 1 1 calc R
C20 C 0.7275(15) 1.0626(14) 0.3343(16) 0.163(8) Uani 1 1 d .
H20A H 0.7738 1.0584 0.3868 0.196 Uiso 1 1 calc R
H20B H 0.7379 1.1334 0.2793 0.196 Uiso 1 1 calc R
C21 C 0.6118(16) 1.0487(13) 0.3740(13) 0.151(7) Uani 1 1 d .
H21A H 0.5762 1.1169 0.3420 0.181 Uiso 1 1 calc R
H21B H 0.6102 1.0303 0.4455 0.181 Uiso 1 1 calc R
Ir31 Ir 0.91060(3) 0.55893(3) 0.73648(3) 0.05774(15) Uani 1 1 d .
N31 N 1.0920(7) 0.5273(7) 0.5939(6) 0.067(2) Uani 1 1 d .
C31 C 1.0397(8) 0.4933(7) 0.6895(8) 0.061(3) Uani 1 1 d .
N32 N 1.0907(6) 0.4013(6) 0.7443(6) 0.060(2) Uani 1 1 d .
C32 C 1.1706(8) 0.4566(10) 0.5919(10) 0.080(3) Uani 1 1 d .
H32 H 1.2163 0.4626 0.5359 0.096 Uiso 1 1 calc R
C33 C 1.1702(9) 0.3781(10) 0.6840(10) 0.078(3) Uani 1 1 d .
H33 H 1.2148 0.3185 0.7044 0.094 Uiso 1 1 calc R
C44 C 1.0064(10) 0.6072(9) 0.8260(9) 0.082(3) Uani 1 1 d .
H44 H 1.0472 0.5460 0.8401 0.098 Uiso 1 1 calc R
C45 C 1.0108(10) 0.6871(8) 0.7234(9) 0.078(3) Uani 1 1 d .
H45 H 1.0575 0.6771 0.6752 0.093 Uiso 1 1 calc R
C46 C 0.9427(12) 0.7870(9) 0.6899(9) 0.098(4) Uani 1 1 d .
H46A H 0.9454 0.8206 0.6168 0.117 Uiso 1 1 calc R
H46B H 0.9773 0.8360 0.7104 0.117 Uiso 1 1 calc R
C47 C 0.8205(12) 0.7695(10) 0.7316(9) 0.099(4) Uani 1 1 d .
H47A H 0.8134 0.7746 0.7952 0.119 Uiso 1 1 calc R
H47B H 0.7759 0.8246 0.6847 0.119 Uiso 1 1 calc R
C48 C 0.7778(9) 0.6621(9) 0.7475(8) 0.075(3) Uani 1 1 d .
H48 H 0.7515 0.6571 0.6921 0.090 Uiso 1 1 calc R
C49 C 0.7742(9) 0.5699(10) 0.8375(8) 0.080(3) Uani 1 1 d .
H49 H 0.7405 0.5095 0.8393 0.096 Uiso 1 1 calc R
C50 C 0.8219(12) 0.5613(11) 0.9337(9) 0.106(5) Uani 1 1 d .
H50A H 0.8274 0.4868 0.9803 0.128 Uiso 1 1 calc R
H50B H 0.7716 0.5942 0.9658 0.128 Uiso 1 1 calc R
C51 C 0.9406(12) 0.6167(10) 0.9110(9) 0.096(4) Uani 1 1 d .
H51A H 0.9318 0.6914 0.8948 0.115 Uiso 1 1 calc R
H51B H 0.9813 0.5847 0.9710 0.115 Uiso 1 1 calc R
C34 C 1.0613(9) 0.6232(9) 0.5092(8) 0.085(3) Uani 1 1 d DU
H34A H 0.9947 0.6516 0.5292 0.102 Uiso 1 1 calc R
H34B H 1.0443 0.6064 0.4545 0.102 Uiso 1 1 calc R
C35 C 1.1535(12) 0.7054(9) 0.4731(10) 0.119(5) Uani 1 1 d DU
H35A H 1.2192 0.6789 0.4497 0.143 Uiso 1 1 calc R
H35B H 1.1729 0.7205 0.5282 0.143 Uiso 1 1 calc R
C36 C 1.1147(18) 0.8107(12) 0.3841(12) 0.187(9) Uani 1 1 d DU
H36A H 1.1269 0.8042 0.3213 0.224 Uiso 1 1 calc R
H36B H 1.0353 0.8184 0.3957 0.224 Uiso 1 1 calc R
C37 C 1.171(3) 0.9025(16) 0.3741(17) 0.251(15) Uani 1 1 d DU
H37 H 1.2167 0.9407 0.3155 0.301 Uiso 1 1 calc R
C38 C 1.164(5) 0.929(3) 0.429(3) 0.61(6) Uani 1 1 d DU
H38A H 1.1186 0.8918 0.4878 0.733 Uiso 1 1 calc R
H38B H 1.2025 0.9901 0.4195 0.733 Uiso 1 1 calc R
C39 C 1.0592(9) 0.3313(8) 0.8495(8) 0.073(3) Uani 1 1 d D
H39A H 1.0225 0.3723 0.8814 0.087 Uiso 1 1 calc R
H39B H 1.1260 0.3020 0.8837 0.087 Uiso 1 1 calc R
C40 C 0.9832(10) 0.2424(9) 0.8615(9) 0.090(4) Uani 1 1 d D
H40A H 1.0248 0.1904 0.8465 0.108 Uiso 1 1 calc R
H40B H 0.9253 0.2695 0.8150 0.108 Uiso 1 1 calc R
C41 C 0.9268(18) 0.1864(19) 0.9780(13) 0.41(3) Uani 1 1 d D
H41A H 0.9036 0.2395 1.0010 0.491 Uiso 1 1 calc R
H41B H 0.8628 0.1418 0.9841 0.491 Uiso 1 1 calc R
C42 C 1.016(2) 0.124(2) 1.0344(18) 0.40(3) Uani 1 1 d D
H42 H 1.0794 0.1114 1.0012 0.476 Uiso 1 1 calc R
C43 C 1.008(3) 0.092(5) 1.112(2) 0.87(7) Uani 1 1 d D
H43A H 0.9438 0.1049 1.1450 1.049 Uiso 1 1 calc R
H43B H 1.0642 0.0517 1.1499 1.049 Uiso 1 1 calc R

loop_
_atom_site_aniso_label
_atom_site_aniso_U_11
_atom_site_aniso_U_22
_atom_site_aniso_U_33
_atom_site_aniso_U_23
_atom_site_aniso_U_13
_atom_site_aniso_U_12
Ir1 0.0541(2) 0.0610(3) 0.0553(3) -0.0197(2) -0.00889(19) 0.00751(19)
N1 0.060(5) 0.065(6) 0.072(6) -0.021(5) -0.011(5) 0.003(4)
C1 0.054(6) 0.069(7) 0.057(7) -0.030(6) -0.002(5) 0.017(5)
N2 0.057(5) 0.069(6) 0.059(6) -0.019(5) -0.011(4) 0.015(4)
C2 0.050(6) 0.098(9) 0.087(9) -0.031(8) -0.028(6) 0.008(6)
C3 0.056(7) 0.099(9) 0.079(8) -0.034(8) -0.027(6) 0.021(6)
C4 0.075(7) 0.063(7) 0.072(8) -0.019(6) -0.007(6) -0.006(5)
Cl1 0.0676(16) 0.103(2) 0.0621(18) -0.0302(16) -0.0080(13) 0.0263(15)
C5 0.076(7) 0.083(8) 0.085(9) -0.029(7) -0.018(6) 0.010(6)
Cl31 0.0684(17) 0.102(2) 0.086(2) -0.0411(18) -0.0071(15) -0.0156(16)
C6 0.102(10) 0.061(8) 0.145(14) -0.015(8) -0.006(9) 0.012(7)
C7 0.21(2) 0.124(15) 0.34(4) -0.117(19) 0.02(2) 0.057(16)
C8 0.20(3) 0.34(4) 0.30(4) -0.21(3) -0.04(2) 0.11(2)
C9 0.076(7) 0.073(7) 0.062(7) -0.019(6) 0.006(6) 0.014(6)
C10 0.159(14) 0.090(10) 0.111(13) -0.022(9) 0.019(11) 0.031(9)
C11 0.24(2) 0.101(14) 0.144(19) -0.013(12) 0.025(17) 0.094(14)
C12 0.35(4) 0.097(15) 0.26(4) -0.053(18) -0.12(3) 0.02(2)
C13 0.79(7) 0.65(6) 0.34(6) -0.17(6) 0.16(6) -0.546
C14 0.098(9) 0.111(10) 0.082(9) -0.065(9) -0.001(7) 0.020(8)
C15 0.085(8) 0.090(9) 0.060(7) -0.037(7) -0.001(6) 0.012(6)
C16 0.096(10) 0.138(12) 0.062(8) -0.025(8) -0.017(7) 0.009(8)
C17 0.090(10) 0.190(16) 0.094(12) -0.054(11) -0.034(8) 0.036(10)
C18 0.079(8) 0.099(9) 0.070(8) -0.045(7) -0.032(6) 0.013(7)
C19 0.081(8) 0.109(11) 0.103(11) -0.046(9) -0.016(7) -0.011(8)
C20 0.136(15) 0.155(15) 0.26(3) -0.153(18) 0.011(15) -0.036(12)
C21 0.189(19) 0.138(14) 0.170(18) -0.114(14) 0.036(14) -0.032(13)
Ir31 0.0616(3) 0.0630(3) 0.0479(3) -0.0233(2) -0.00749(19) 0.0125(2)
N31 0.060(5) 0.080(6) 0.055(6) -0.026(5) 0.000(4) 0.008(4)
C31 0.064(6) 0.056(6) 0.071(7) -0.033(6) -0.032(6) 0.013(5)
N32 0.057(5) 0.065(5) 0.062(6) -0.032(5) -0.008(4) 0.005(4)
C32 0.061(7) 0.104(9) 0.088(9) -0.056(8) -0.003(6) 0.032(6)
C33 0.073(7) 0.083(8) 0.090(9) -0.048(8) -0.014(7) 0.027(6)
C44 0.101(9) 0.079(8) 0.086(9) -0.051(8) -0.031(7) 0.023(7)
C45 0.098(8) 0.064(7) 0.085(9) -0.046(7) -0.006(7) -0.001(6)
C46 0.150(13) 0.059(7) 0.066(8) -0.012(6) -0.002(8) 0.011(8)
C47 0.147(12) 0.092(9) 0.072(9) -0.045(8) -0.035(8) 0.058(9)
C48 0.093(8) 0.092(8) 0.050(7) -0.039(6) -0.016(6) 0.052(6)
C49 0.087(8) 0.100(9) 0.043(7) -0.023(6) 0.000(6) 0.023(7)
C50 0.147(12) 0.105(10) 0.053(8) -0.023(7) -0.003(8) 0.060(9)
C51 0.147(12) 0.088(9) 0.064(8) -0.042(7) -0.030(8) 0.036(8)
C34 0.085(8) 0.100(8) 0.067(8) -0.034(7) -0.011(6) 0.019(6)
C35 0.164(13) 0.095(8) 0.102(11) -0.044(7) -0.023(10) -0.008(8)
C36 0.27(2) 0.140(12) 0.089(13) 0.011(9) -0.025(13) -0.032(14)
C37 0.49(5) 0.112(12) 0.13(2) -0.042(14) 0.01(3) -0.031(19)
C38 1.43(18) 0.27(4) 0.20(4) -0.15(3) -0.12(6) -0.05(6)
C39 0.085(7) 0.071(7) 0.061(7) -0.025(6) -0.022(6) 0.025(6)
C40 0.101(9) 0.075(8) 0.080(9) -0.018(7) -0.024(7) 0.008(7)
C41 0.50(5) 0.22(2) 0.27(3) 0.17(2) -0.33(4) -0.25(3)
C42 0.47(6) 0.33(4) 0.47(6) -0.30(5) 0.37(5) -0.26(4)
C43 0.74(8) 0.82(9) 0.88(15) -0.29(8) 0.59(11) -0.556

loop_
_atom_type_symbol
_atom_type_description
_atom_type_scat_dispersion_real
_atom_type_scat_dispersion_imag
_atom_type_scat_source
C C 0.0033 0.0016 'International Tables Vol C Tables 4.2.6.8 and 6.1.1.4'
H H 0.0000 0.0000 'International Tables Vol C Tables 4.2.6.8 and 6.1.1.4'
N N 0.0061 0.0033 'International Tables Vol C Tables 4.2.6.8 and 6.1.1.4'
Cl Cl 0.1484 0.1585 'International Tables Vol C Tables 4.2.6.8 and 6.1.1.4'
Ir Ir -1.4442 7.9887 'International Tables Vol C Tables 4.2.6.8 and 6.1.1.4'

loop_
_geom_angle_atom_site_label_1
_geom_angle_atom_site_label_2
_geom_angle_atom_site_label_3
_geom_angle
C1 Ir1 C15 93.4(4)
C1 Ir1 C14 93.6(4)
C15 Ir1 C14 38.7(4)
C1 Ir1 C18 162.1(4)
C15 Ir1 C18 81.4(4)
C14 Ir1 C18 92.9(5)
C1 Ir1 C19 160.6(5)
C15 Ir1 C19 94.6(5)
C14 Ir1 C19 81.8(5)
C18 Ir1 C19 37.2(4)
C1 Ir1 Cl1 87.1(3)
C15 Ir1 Cl1 160.4(3)
C14 Ir1 Cl1 160.8(4)
C18 Ir1 Cl1 92.2(3)
C19 Ir1 Cl1 91.3(4)
C2 N1 C1 109.8(9)
C2 N1 C4 125.7(9)
C1 N1 C4 124.2(8)
N2 C1 N1 104.4(9)
N2 C1 Ir1 127.9(8)
N1 C1 Ir1 127.7(7)
C1 N2 C3 111.4(9)
C1 N2 C9 125.5(10)
C3 N2 C9 123.0(9)
C3 C2 N1 107.7(10)
C2 C3 N2 106.7(10)
N1 C4 C5 111.5(9)
C4 C5 C6 113.5(10)
C7 C6 C5 113.6(14)
C8 C7 C6 142(3)
N2 C9 C10 115.3(9)
C9 C10 C11 112.9(12)
C12 C11 C10 112.7(18)
C13 C12 C11 134(5)
C15 C14 C21 124.3(14)
C15 C14 Ir1 70.6(6)
C21 C14 Ir1 112.4(8)
C14 C15 C16 122.8(12)
C14 C15 Ir1 70.7(6)
C16 C15 Ir1 110.6(8)
C17 C16 C15 118.2(11)
C16 C17 C18 115.7(11)
C19 C18 C17 124.3(13)
C19 C18 Ir1 72.1(7)
C17 C18 Ir1 111.9(8)
C18 C19 C20 125.3(14)
C18 C19 Ir1 70.7(6)
C20 C19 Ir1 110.1(9)
C21 C20 C19 115.0(12)
C20 C21 C14 117.8(12)
C31 Ir31 C45 92.3(4)
C31 Ir31 C44 95.1(4)
C45 Ir31 C44 39.6(4)
C31 Ir31 C49 157.6(4)
C45 Ir31 C49 98.9(5)
C44 Ir31 C49 81.8(5)
C31 Ir31 C48 165.2(4)
C45 Ir31 C48 81.7(4)
C44 Ir31 C48 88.9(4)
C49 Ir31 C48 37.1(4)
C31 Ir31 Cl31 88.0(3)
C45 Ir31 Cl31 155.6(4)
C44 Ir31 Cl31 164.6(3)
C49 Ir31 Cl31 89.6(3)
C48 Ir31 Cl31 91.9(3)
C32 N31 C31 110.6(9)
C32 N31 C34 126.8(9)
C31 N31 C34 122.6(9)
N32 C31 N31 103.8(9)
N32 C31 Ir31 127.5(8)
N31 C31 Ir31 128.6(7)
C31 N32 C33 110.7(9)
C31 N32 C39 124.6(9)
C33 N32 C39 124.4(9)
C33 C32 N31 107.8(10)
C32 C33 N32 107.1(10)
C45 C44 C51 123.8(10)
C45 C44 Ir31 68.9(6)
C51 C44 Ir31 114.3(8)
C44 C45 C46 123.0(11)
C44 C45 Ir31 71.5(6)
C46 C45 Ir31 109.8(8)
C45 C46 C47 115.0(9)
C48 C47 C46 110.9(9)
C49 C48 C47 125.8(11)
C49 C48 Ir31 71.4(6)
C47 C48 Ir31 112.9(8)
C48 C49 C50 124.3(12)
C48 C49 Ir31 71.5(6)
C50 C49 Ir31 108.6(8)
C49 C50 C51 111.7(10)
C44 C51 C50 112.4(10)
N31 C34 C35 111.1(9)
C34 C35 C36 109.6(11)
C37 C36 C35 113.3(17)
C38 C37 C36 122(3)
N32 C39 C40 112.4(9)
C39 C40 C41 109.0(11)
C42 C41 C40 103.3(18)
C43 C42 C41 119(3)

loop_
_geom_bond_atom_site_label_1
_geom_bond_atom_site_label_2
_geom_bond_distance
Ir1 C1 2.030(10)
Ir1 C15 2.109(10)
Ir1 C14 2.111(11)
Ir1 C18 2.171(10)
Ir1 C19 2.189(12)
Ir1 Cl1 2.358(3)
N1 C2 1.365(12)
N1 C1 1.376(12)
N1 C4 1.477(12)
C1 N2 1.330(12)
N2 C3 1.377(13)
N2 C9 1.431(12)
C2 C3 1.326(14)
C4 C5 1.505(12)
C5 C6 1.538(12)
Cl31 Ir31 2.360(3)
C6 C7 1.428(19)
C7 C8 1.010(19)
C9 C10 1.490(15)
C10 C11 1.53(2)
C11 C12 1.522(10)
C12 C13 0.97(3)
C14 C15 1.399(15)
C14 C21 1.524(18)
C15 C16 1.529(15)
C16 C17 1.423(15)
C17 C18 1.486(16)
C18 C19 1.392(16)
C19 C20 1.543(19)
C20 C21 1.449(19)
Ir31 C31 2.020(10)
Ir31 C45 2.102(10)
Ir31 C44 2.137(11)
Ir31 C49 2.180(10)
Ir31 C48 2.181(9)
N31 C32 1.366(12)
N31 C31 1.378(12)
N31 C34 1.448(13)
C31 N32 1.353(11)
N32 C33 1.387(12)
N32 C39 1.452(12)
C32 C33 1.324(14)
C44 C45 1.435(15)
C44 C51 1.485(15)
C45 C46 1.514(15)
C46 C47 1.528(16)
C47 C48 1.505(15)
C48 C49 1.388(14)
C49 C50 1.529(16)
C50 C51 1.574(17)
C34 C35 1.498(12)
C35 C36 1.581(15)
C36 C37 1.40(2)
C37 C38 1.02(2)
C39 C40 1.491(12)
C40 C41 1.641(18)
C41 C42 1.44(2)
C42 C43 1.04(2)

loop_
_geom_torsion_atom_site_label_1
_geom_torsion_atom_site_label_2
_geom_torsion_atom_site_label_3
_geom_torsion_atom_site_label_4
_geom_torsion
C2 N1 C1 N2 1.6(11)
C4 N1 C1 N2 175.8(9)
C2 N1 C1 Ir1 -176.6(7)
C4 N1 C1 Ir1 -2.4(14)
C15 Ir1 C1 N2 116.5(9)
C14 Ir1 C1 N2 77.7(9)
C18 Ir1 C1 N2 -171.2(11)
C19 Ir1 C1 N2 2.3(19)
Cl1 Ir1 C1 N2 -83.1(9)
C15 Ir1 C1 N1 -65.7(9)
C14 Ir1 C1 N1 -104.5(9)
C18 Ir1 C1 N1 6.6(18)
C19 Ir1 C1 N1 -179.9(12)
Cl1 Ir1 C1 N1 94.7(8)
N1 C1 N2 C3 -1.4(11)
Ir1 C1 N2 C3 176.8(7)
N1 C1 N2 C9 -176.8(9)
Ir1 C1 N2 C9 1.5(15)
C1 N1 C2 C3 -1.3(13)
C4 N1 C2 C3 -175.4(10)
N1 C2 C3 N2 0.4(13)
C1 N2 C3 C2 0.6(13)
C9 N2 C3 C2 176.1(9)
C2 N1 C4 C5 68.3(13)
C1 N1 C4 C5 -105.0(11)
N1 C4 C5 C6 -173.6(9)
C4 C5 C6 C7 175.9(14)
C5 C6 C7 C8 107(5)
C1 N2 C9 C10 -111.9(13)
C3 N2 C9 C10 73.2(15)
N2 C9 C10 C11 -174.5(14)
C9 C10 C11 C12 -76(3)
C10 C11 C12 C13 173(7)
C1 Ir1 C14 C15 91.0(8)
C18 Ir1 C14 C15 -72.3(8)
C19 Ir1 C14 C15 -107.9(8)
Cl1 Ir1 C14 C15 -177.7(8)
C1 Ir1 C14 C21 -148.9(11)
C15 Ir1 C14 C21 120.1(15)
C18 Ir1 C14 C21 47.8(12)
C19 Ir1 C14 C21 12.2(11)
Cl1 Ir1 C14 C21 -57.6(18)
C21 C14 C15 C16 -1.7(18)
Ir1 C14 C15 C16 102.6(10)
C21 C14 C15 Ir1 -104.3(11)
C1 Ir1 C15 C14 -91.5(8)
C18 Ir1 C15 C14 105.8(8)
C19 Ir1 C15 C14 70.8(8)
Cl1 Ir1 C15 C14 177.8(8)
C1 Ir1 C15 C16 149.7(9)
C14 Ir1 C15 C16 -118.8(13)
C18 Ir1 C15 C16 -13.0(9)
C19 Ir1 C15 C16 -48.0(10)
Cl1 Ir1 C15 C16 58.9(15)
C14 C15 C16 C17 -65.8(18)
Ir1 C15 C16 C17 14.0(17)
C15 C16 C17 C18 -5(2)
C16 C17 C18 C19 76.1(18)
C16 C17 C18 Ir1 -6.6(18)
C1 Ir1 C18 C19 176.4(12)
C15 Ir1 C18 C19 -109.4(8)
C14 Ir1 C18 C19 -72.3(8)
Cl1 Ir1 C18 C19 89.2(8)
C1 Ir1 C18 C17 -63.0(18)
C15 Ir1 C18 C17 11.1(10)
C14 Ir1 C18 C17 48.2(11)
C19 Ir1 C18 C17 120.5(14)
Cl1 Ir1 C18 C17 -150.3(10)
C17 C18 C19 C20 -3.3(19)
Ir1 C18 C19 C20 101.4(13)
C17 C18 C19 Ir1 -104.7(11)
C1 Ir1 C19 C18 -176.7(11)
C15 Ir1 C19 C18 69.3(8)
C14 Ir1 C19 C18 106.0(8)
Cl1 Ir1 C19 C18 -92.0(7)
C1 Ir1 C19 C20 62(2)
C15 Ir1 C19 C20 -52.3(12)
C14 Ir1 C19 C20 -15.6(12)
C18 Ir1 C19 C20 -121.6(15)
Cl1 Ir1 C19 C20 146.4(11)
C18 C19 C20 C21 -63(2)
Ir1 C19 C20 C21 17(2)
C19 C20 C21 C14 -7(3)
C15 C14 C21 C20 75(2)
Ir1 C14 C21 C20 -6(2)
C32 N31 C31 N32 0.9(10)
C34 N31 C31 N32 178.6(9)
C32 N31 C31 Ir31 -175.6(7)
C34 N31 C31 Ir31 2.1(14)
C45 Ir31 C31 N32 112.2(8)
C44 Ir31 C31 N32 72.6(9)
C49 Ir31 C31 N32 -8.2(16)
C48 Ir31 C31 N32 177.9(13)
Cl31 Ir31 C31 N32 -92.2(8)
C45 Ir31 C31 N31 -72.1(9)
C44 Ir31 C31 N31 -111.7(9)
C49 Ir31 C31 N31 167.6(10)
C48 Ir31 C31 N31 -6(2)
Cl31 Ir31 C31 N31 83.5(8)
N31 C31 N32 C33 -1.3(10)
Ir31 C31 N32 C33 175.2(7)
N31 C31 N32 C39 -175.8(8)
Ir31 C31 N32 C39 0.8(13)
C31 N31 C32 C33 -0.1(12)
C34 N31 C32 C33 -177.7(10)
N31 C32 C33 N32 -0.7(13)
C31 N32 C33 C32 1.3(12)
C39 N32 C33 C32 175.8(9)
C31 Ir31 C44 C45 87.4(7)
C49 Ir31 C44 C45 -114.9(7)
C48 Ir31 C44 C45 -78.3(7)
Cl31 Ir31 C44 C45 -171.6(9)
C31 Ir31 C44 C51 -153.9(9)
C45 Ir31 C44 C51 118.7(12)
C49 Ir31 C44 C51 3.8(9)
C48 Ir31 C44 C51 40.4(9)
Cl31 Ir31 C44 C51 -52.9(17)
C51 C44 C45 C46 -3.8(18)
Ir31 C44 C45 C46 102.0(11)
C51 C44 C45 Ir31 -105.8(11)
C31 Ir31 C45 C44 -95.2(7)
C49 Ir31 C45 C44 65.4(7)
C48 Ir31 C45 C44 98.4(7)
Cl31 Ir31 C45 C44 174.6(6)
C31 Ir31 C45 C46 145.4(8)
C44 Ir31 C45 C46 -119.4(11)
C49 Ir31 C45 C46 -54.0(9)
C48 Ir31 C45 C46 -21.0(8)
Cl31 Ir31 C45 C46 55.2(13)
C44 C45 C46 C47 -45.3(16)
Ir31 C45 C46 C47 35.0(13)
C45 C46 C47 C48 -31.0(15)
C46 C47 C48 C49 95.0(13)
C46 C47 C48 Ir31 12.0(12)
C31 Ir31 C48 C49 176.2(14)
C45 Ir31 C48 C49 -116.8(8)
C44 Ir31 C48 C49 -77.8(8)
Cl31 Ir31 C48 C49 86.8(7)
C31 Ir31 C48 C47 -61.9(19)
C45 Ir31 C48 C47 5.1(8)
C44 Ir31 C48 C47 44.1(8)
C49 Ir31 C48 C47 121.9(11)
Cl31 Ir31 C48 C47 -151.3(7)
C47 C48 C49 C50 -4.9(17)
Ir31 C48 C49 C50 100.4(11)
C47 C48 C49 Ir31 -105.3(11)
C31 Ir31 C49 C48 -177.4(9)
C45 Ir31 C49 C48 63.4(8)
C44 Ir31 C49 C48 99.2(8)
Cl31 Ir31 C49 C48 -93.7(7)
C31 Ir31 C49 C50 61.7(16)
C45 Ir31 C49 C50 -57.6(9)
C44 Ir31 C49 C50 -21.7(9)
C48 Ir31 C49 C50 -120.9(12)
Cl31 Ir31 C49 C50 145.4(8)
C48 C49 C50 C51 -44.2(15)
Ir31 C49 C50 C51 35.6(12)
C45 C44 C51 C50 94.9(13)
Ir31 C44 C51 C50 14.8(13)
C49 C50 C51 C44 -33.9(14)
C32 N31 C34 C35 -69.1(15)
C31 N31 C34 C35 113.6(11)
N31 C34 C35 C36 -177.4(12)
C34 C35 C36 C37 154.5(18)
C35 C36 C37 C38 -65(7)
C31 N32 C39 C40 96.1(11)
C33 N32 C39 C40 -77.6(12)
N32 C39 C40 C41 -165.6(12)
C39 C40 C41 C42 -76(2)
C40 C41 C42 C43 167(5)
